data_4082603
loop_
_publ_author_name
'Pienkos, Jared A.'
'Knisely, Anne T.'
'Liebov, Benjamin K.'
'Teran, Victor'
'Zottig, Victor E.'
'Sabat, Michal'
'Myers, William H.'
'Harman, W. Dean'

_publ_section_title
;
 Tungsten-Mediated Selective Ring Opening of Vinylcyclopropanes
;
_journal_issue 1
_journal_name_full Organometallics
_journal_page_first 267
_journal_paper_doi 10.1021/om4010115
_journal_volume 33
_journal_year 2014
_chemical_formula_sum 'C25 H37 B F3 N10 O4 P S W'
_chemical_formula_weight 856.34
_chemical_name_systematic
; 
 ? 
;
_space_group_IT_number 9
_symmetry_cell_setting monoclinic
_symmetry_space_group_name_Hall 'I -2ya'
_symmetry_space_group_name_H-M 'I 1 a 1'
_atom_sites_solution_hydrogens geom
_atom_sites_solution_primary direct
_atom_sites_solution_secondary difmap
_audit_creation_method SHELXL-97
_cell_angle_alpha 90.00
_cell_angle_beta 95.2180(10)
_cell_angle_gamma 90.00
_cell_formula_units_Z 4
_cell_length_a 13.8651(6)
_cell_length_b 13.5658(3)
_cell_length_c 17.3114(4)
_cell_measurement_reflns_used 9888
_cell_measurement_temperature 153(2)
_cell_measurement_theta_max 36.41
_cell_measurement_theta_min 2.95
_cell_volume 3242.63(17)
_computing_cell_refinement 'Bruker SAINT'
_computing_data_collection 'Bruker APEX2'
_computing_data_reduction 'Bruker SAINT'
_computing_molecular_graphics 'Bruker SHELXTL'
_computing_publication_material 'Bruker SHELXTL'
_computing_structure_refinement 'SHELXL-97 (Sheldrick, 2008)'
_computing_structure_solution 'SHELXS-97 (Sheldrick, 2008)'
_diffrn_ambient_temperature 153(2)
_diffrn_measured_fraction_theta_full 0.998
_diffrn_measured_fraction_theta_max 0.998
_diffrn_measurement_device_type 'Bruker APEX-II CCD'
_diffrn_measurement_method '\f and \w scans'
_diffrn_radiation_monochromator graphite
_diffrn_radiation_source 'fine-focus sealed tube'
_diffrn_radiation_type MoK\a
_diffrn_radiation_wavelength 0.71073
_diffrn_reflns_av_R_equivalents 0.0219
_diffrn_reflns_av_sigmaI/netI 0.0420
_diffrn_reflns_limit_h_max 20
_diffrn_reflns_limit_h_min -20
_diffrn_reflns_limit_k_max 19
_diffrn_reflns_limit_k_min -22
_diffrn_reflns_limit_l_max 18
_diffrn_reflns_limit_l_min -25
_diffrn_reflns_number 17669
_diffrn_reflns_theta_full 36.41
_diffrn_reflns_theta_max 36.41
_diffrn_reflns_theta_min 1.91
_exptl_absorpt_coefficient_mu 3.743
_exptl_absorpt_correction_T_max 0.3805
_exptl_absorpt_correction_T_min 0.2667
_exptl_absorpt_correction_type empirical
_exptl_absorpt_process_details 'Bruker SADABS'
_exptl_crystal_colour yellow
_exptl_crystal_density_diffrn 1.754
_exptl_crystal_density_meas ?
_exptl_crystal_density_method 'not measured'
_exptl_crystal_description prism
_exptl_crystal_F_000 1704
_exptl_crystal_size_max 0.48
_exptl_crystal_size_mid 0.34
_exptl_crystal_size_min 0.32
_refine_diff_density_max 2.472
_refine_diff_density_min -1.234
_refine_diff_density_rms 0.105
_refine_ls_abs_structure_details 'Flack H D (1983), Acta Cryst. A39, 876-881'
_refine_ls_abs_structure_Flack 0.047(4)
_refine_ls_extinction_coef 0.00356(12)
_refine_ls_extinction_expression Fc^*^=kFc[1+0.001xFc^2^\l^3^/sin(2\q)]^-1/4^
_refine_ls_extinction_method SHELXL
_refine_ls_goodness_of_fit_ref 1.011
_refine_ls_hydrogen_treatment mixed
_refine_ls_matrix_type full
_refine_ls_number_parameters 426
_refine_ls_number_reflns 7919
_refine_ls_number_restraints 2
_refine_ls_restrained_S_all 1.011
_refine_ls_R_factor_all 0.0215
_refine_ls_R_factor_gt 0.0212
_refine_ls_shift/su_max 0.004
_refine_ls_shift/su_mean 0.000
_refine_ls_structure_factor_coef Fsqd
_refine_ls_weighting_details 'calc w=1/[\s^2^(Fo^2^)+(0.1000P)^2^+0.0000P] where P=(Fo^2^+2Fc^2^)/3'
_refine_ls_weighting_scheme calc
_refine_ls_wR_factor_gt 0.0620
_refine_ls_wR_factor_ref 0.0625
_reflns_number_gt 7847
_reflns_number_total 7919
_reflns_threshold_expression >2sigma(I)
_cod_data_source_file om4010115_si_002.cif
_cod_data_source_block C25H37BF3N10O4PSW
_cod_depositor_comments
;
The following automatic conversions were performed:

'_symmetry_cell_setting' value 'Monoclinic' changed to 'monoclinic'
according to
/usr/data/users/saulius/automatic-downloads/current/ACS/lib/dictionaries/cif_core.dic
dictionary named 'cif_core.dic' version 2.4.2 from 2011-04-26.

Automatic conversion script
Id: cif_fix_values 2281 2013-09-26 08:29:07Z andrius 

The following automatic conversions were performed:

'_exptl_crystal_density_meas' value 'not measured' was changed to '?'
- the value is perceived as not measured.

Automatic conversion script
Id: cif_fix_values 3008 2015-01-20 13:52:24Z robertas 
;
_cod_original_sg_symbol_H-M Ia
_cod_database_code 4082603

loop_
_symmetry_equiv_pos_as_xyz
'x, y, z'
'x+1/2, -y, z'
'x+1/2, y+1/2, z+1/2'
'x+1, -y+1/2, z+1/2'

loop_
_atom_site_label
_atom_site_type_symbol
_atom_site_fract_x
_atom_site_fract_y
_atom_site_fract_z
_atom_site_U_iso_or_equiv
_atom_site_adp_type
_atom_site_occupancy
_atom_site_symmetry_multiplicity
_atom_site_calc_flag
_atom_site_refinement_flags
W W 0.373463(14) 0.801460(5) 0.357265(13) 0.01153(4) Uani 1 1 d .
S1 S 0.31616(5) 0.11215(5) 0.65846(5) 0.01981(13) Uani 1 1 d .
P1 P 0.51670(5) 0.83326(6) 0.45524(5) 0.01718(13) Uani 1 1 d .
F1 F 0.4500(3) 0.1669(3) 0.5705(2) 0.0607(9) Uani 1 1 d .
F2 F 0.3477(4) 0.2811(3) 0.5965(4) 0.0829(17) Uani 1 1 d .
F3 F 0.4588(2) 0.2343(2) 0.6834(2) 0.0588(9) Uani 1 1 d .
O1 O 0.2338(3) 0.79277(18) 0.4782(2) 0.0293(7) Uani 1 1 d .
O2 O 0.2516(2) 0.0894(2) 0.59099(19) 0.0393(7) Uani 1 1 d .
O3 O 0.3818(2) 0.03416(18) 0.68470(18) 0.0320(5) Uani 1 1 d .
O4 O 0.2734(2) 0.1613(3) 0.7198(2) 0.0454(7) Uani 1 1 d .
N1 N 0.46198(16) 0.48930(15) 0.43022(14) 0.0150(4) Uani 1 1 d .
N2 N 0.51569(18) 0.45874(18) 0.49555(15) 0.0185(4) Uani 1 1 d .
N3 N 0.21363(18) 0.60424(17) 0.22665(16) 0.0169(4) Uani 1 1 d .
N4 N 0.3681(2) 0.96290(16) 0.36455(17) 0.0157(5) Uani 1 1 d .
N5 N 0.37670(19) 1.01918(18) 0.30115(17) 0.0151(5) Uani 1 1 d .
N6 N 0.26029(17) 0.84484(17) 0.26906(15) 0.0138(4) Uani 1 1 d .
N7 N 0.27644(16) 0.91168(16) 0.21241(15) 0.0150(4) Uani 1 1 d .
N8 N 0.47757(17) 0.83000(19) 0.26879(15) 0.0154(4) Uani 1 1 d .
N9 N 0.45755(17) 0.90095(16) 0.21455(15) 0.0157(4) Uani 1 1 d .
N10 N 0.2907(2) 0.79134(19) 0.4292(2) 0.0179(5) Uani 1 1 d .
C1 C 0.40741(19) 0.58232(17) 0.43351(16) 0.0132(4) Uani 1 1 d .
H1 H 0.4308 0.6152 0.4821 0.016 Uiso 1 1 calc R
C2 C 0.43077(18) 0.65059(18) 0.36729(16) 0.0132(4) Uani 1 1 d .
H2 H 0.4984 0.6459 0.3553 0.016 Uiso 1 1 calc R
C3 C 0.36194(18) 0.65396(17) 0.29749(16) 0.0127(4) Uani 1 1 d .
H3 H 0.3789 0.6900 0.2550 0.015 Uiso 1 1 calc R
C4 C 0.27100(19) 0.60511(17) 0.29152(16) 0.0133(4) Uani 1 1 d .
C5 C 0.24262(18) 0.54321(19) 0.35783(17) 0.0160(4) Uani 1 1 d .
H5A H 0.2514 0.4744 0.3448 0.019 Uiso 1 1 calc R
H5B H 0.1742 0.5532 0.3626 0.019 Uiso 1 1 calc R
C6 C 0.2981(2) 0.56306(19) 0.43710(17) 0.0153(4) Uani 1 1 d .
H6 H 0.2701 0.6223 0.4586 0.018 Uiso 1 1 calc R
C7 C 0.5450(2) 0.3678(2) 0.47773(19) 0.0204(5) Uani 1 1 d .
H7 H 0.5845 0.3282 0.5111 0.025 Uiso 1 1 calc R
C8 C 0.5091(2) 0.3400(2) 0.4031(2) 0.0228(6) Uani 1 1 d .
H8 H 0.5184 0.2804 0.3782 0.027 Uiso 1 1 calc R
C9 C 0.4560(2) 0.4215(2) 0.37405(18) 0.0186(5) Uani 1 1 d .
H9 H 0.4229 0.4274 0.3251 0.022 Uiso 1 1 calc R
C10 C 0.2806(2) 0.4774(2) 0.49114(18) 0.0208(5) Uani 1 1 d .
H10A H 0.2129 0.4740 0.4988 0.031 Uiso 1 1 calc R
H10B H 0.3174 0.4874 0.5402 0.031 Uiso 1 1 calc R
H10C H 0.3003 0.4169 0.4685 0.031 Uiso 1 1 calc R
C11 C 0.2377(2) 0.6519(2) 0.15434(18) 0.0216(5) Uani 1 1 d .
H11A H 0.2850 0.7027 0.1664 0.032 Uiso 1 1 calc R
H11B H 0.1803 0.6804 0.1283 0.032 Uiso 1 1 calc R
H11C H 0.2636 0.6037 0.1213 0.032 Uiso 1 1 calc R
C12 C 0.1230(2) 0.5465(3) 0.2184(2) 0.0252(6) Uani 1 1 d .
H12A H 0.1360 0.4802 0.2356 0.038 Uiso 1 1 calc R
H12B H 0.0975 0.5459 0.1650 0.038 Uiso 1 1 calc R
H12C H 0.0766 0.5760 0.2493 0.038 Uiso 1 1 calc R
C13 C 0.3611(2) 1.1146(2) 0.3178(2) 0.0233(6) Uani 1 1 d .
H13 H 0.3611 1.1671 0.2833 0.028 Uiso 1 1 calc R
C14 C 0.3450(3) 1.1207(2) 0.3950(2) 0.0251(6) Uani 1 1 d .
H14 H 0.3343 1.1774 0.4233 0.030 Uiso 1 1 calc R
C15 C 0.3481(3) 1.0240(2) 0.4218(2) 0.0213(6) Uani 1 1 d .
H15 H 0.3378 1.0047 0.4719 0.026 Uiso 1 1 calc R
C16 C 0.1924(2) 0.9332(2) 0.1717(2) 0.0220(6) Uani 1 1 d .
H16 H 0.1848 0.9778 0.1309 0.026 Uiso 1 1 calc R
C17 C 0.1188(2) 0.8795(2) 0.1994(2) 0.0241(6) Uani 1 1 d .
H17 H 0.0535 0.8787 0.1813 0.029 Uiso 1 1 calc R
C18 C 0.1654(2) 0.8260(2) 0.2615(2) 0.0196(5) Uani 1 1 d .
H18 H 0.1343 0.7832 0.2931 0.023 Uiso 1 1 calc R
C19 C 0.5242(2) 0.89985(19) 0.16273(18) 0.0179(5) Uani 1 1 d .
H19 H 0.5250 0.9412 0.1199 0.022 Uiso 1 1 calc R
C20 C 0.5908(2) 0.8277(2) 0.18352(19) 0.0200(5) Uani 1 1 d .
H20 H 0.6452 0.8106 0.1587 0.024 Uiso 1 1 calc R
C21 C 0.5592(3) 0.7860(2) 0.2498(2) 0.0188(6) Uani 1 1 d .
H21 H 0.5902 0.7344 0.2774 0.023 Uiso 1 1 calc R
C22 C 0.4846(3) 0.8515(3) 0.5539(2) 0.0291(6) Uani 1 1 d .
H22A H 0.5419 0.8666 0.5872 0.044 Uiso 1 1 calc R
H22B H 0.4555 0.7925 0.5717 0.044 Uiso 1 1 calc R
H22C H 0.4395 0.9051 0.5548 0.044 Uiso 1 1 calc R
C23 C 0.5846(2) 0.9434(2) 0.4358(3) 0.0314(7) Uani 1 1 d .
H23A H 0.6334 0.9548 0.4778 0.047 Uiso 1 1 calc R
H23B H 0.5415 0.9989 0.4308 0.047 Uiso 1 1 calc R
H23C H 0.6147 0.9349 0.3885 0.047 Uiso 1 1 calc R
C24 C 0.6135(2) 0.7432(2) 0.4689(2) 0.0236(6) Uani 1 1 d .
H24A H 0.6344 0.7253 0.4194 0.035 Uiso 1 1 calc R
H24B H 0.5904 0.6856 0.4937 0.035 Uiso 1 1 calc R
H24C H 0.6669 0.7710 0.5008 0.035 Uiso 1 1 calc R
C25 C 0.3957(5) 0.2034(2) 0.6237(4) 0.0341(12) Uani 1 1 d .
B1 B 0.3716(2) 0.9715(2) 0.2196(2) 0.0167(5) Uani 1 1 d .
H1B H 0.377(3) 1.017(3) 0.177(2) 0.010(8) Uiso 1 1 d .

loop_
_atom_site_aniso_label
_atom_site_aniso_U_11
_atom_site_aniso_U_22
_atom_site_aniso_U_33
_atom_site_aniso_U_23
_atom_site_aniso_U_13
_atom_site_aniso_U_12
W 0.01120(5) 0.00882(5) 0.01469(6) 0.00089(4) 0.00189(3) -0.00018(3)
S1 0.0191(3) 0.0164(3) 0.0231(3) 0.0022(2) -0.0024(2) -0.0024(2)
P1 0.0152(3) 0.0162(3) 0.0195(3) -0.0002(3) -0.0022(2) -0.0002(3)
F1 0.0548(19) 0.069(2) 0.062(2) 0.0109(19) 0.0275(16) -0.0195(18)
F2 0.084(3) 0.0301(13) 0.133(5) 0.046(2) 0.004(3) -0.001(2)
F3 0.0468(16) 0.0425(16) 0.085(2) -0.0152(16) -0.0060(15) -0.0280(13)
O1 0.0322(17) 0.0248(12) 0.0339(18) -0.0065(9) 0.0205(15) -0.0027(9)
O2 0.0385(15) 0.0423(15) 0.0333(15) 0.0025(11) -0.0170(12) -0.0126(12)
O3 0.0308(12) 0.0192(9) 0.0444(16) 0.0109(10) -0.0049(11) -0.0025(9)
O4 0.0394(16) 0.0513(19) 0.0473(19) -0.0090(15) 0.0146(14) 0.0066(14)
N1 0.0152(9) 0.0129(8) 0.0167(10) 0.0005(8) -0.0001(7) 0.0001(7)
N2 0.0172(10) 0.0181(10) 0.0198(11) 0.0033(9) -0.0011(8) 0.0031(8)
N3 0.0156(10) 0.0163(9) 0.0189(11) 0.0013(8) 0.0019(8) 0.0028(7)
N4 0.0138(9) 0.0160(8) 0.0175(13) 0.0016(9) 0.0019(8) 0.0022(9)
N5 0.0171(11) 0.0092(9) 0.0191(12) -0.0005(8) 0.0019(8) 0.0000(7)
N6 0.0126(9) 0.0101(9) 0.0186(11) 0.0021(7) 0.0010(8) -0.0026(7)
N7 0.0129(9) 0.0124(8) 0.0195(11) 0.0036(7) 0.0014(8) -0.0013(7)
N8 0.0139(10) 0.0141(10) 0.0186(12) 0.0000(9) 0.0034(8) 0.0014(8)
N9 0.0140(9) 0.0149(9) 0.0187(11) 0.0015(7) 0.0045(8) -0.0035(7)
N10 0.0193(13) 0.0137(10) 0.0209(15) -0.0017(9) 0.0034(11) 0.0000(9)
C1 0.0150(11) 0.0089(8) 0.0158(11) 0.0000(8) 0.0017(8) 0.0017(7)
C2 0.0098(9) 0.0093(8) 0.0203(12) -0.0016(8) 0.0004(8) -0.0030(7)
C3 0.0135(10) 0.0093(9) 0.0153(11) 0.0014(8) 0.0016(8) 0.0005(8)
C4 0.0143(10) 0.0099(9) 0.0160(12) -0.0004(8) 0.0020(8) 0.0028(7)
C5 0.0122(10) 0.0158(10) 0.0202(12) 0.0026(9) 0.0030(8) -0.0020(8)
C6 0.0147(10) 0.0138(10) 0.0180(12) 0.0029(9) 0.0046(9) 0.0025(8)
C7 0.0196(11) 0.0175(11) 0.0243(14) 0.0067(10) 0.0023(10) 0.0062(9)
C8 0.0203(12) 0.0154(12) 0.0340(17) -0.0007(10) 0.0093(11) 0.0021(9)
C9 0.0177(11) 0.0174(11) 0.0209(13) -0.0058(10) 0.0029(9) 0.0009(9)
C10 0.0213(12) 0.0233(12) 0.0186(13) 0.0085(10) 0.0058(10) 0.0016(10)
C11 0.0282(14) 0.0169(11) 0.0196(14) 0.0031(9) 0.0008(11) 0.0016(10)
C12 0.0163(12) 0.0303(16) 0.0284(17) -0.0008(12) -0.0014(11) -0.0006(11)
C13 0.0236(14) 0.0099(10) 0.0365(18) 0.0010(11) 0.0035(13) -0.0006(10)
C14 0.0284(15) 0.0118(11) 0.0353(18) -0.0065(11) 0.0048(13) 0.0014(11)
C15 0.0235(15) 0.0142(11) 0.0267(16) -0.0055(11) 0.0060(12) 0.0023(10)
C16 0.0123(11) 0.0178(11) 0.0354(17) 0.0089(11) -0.0007(10) 0.0005(9)
C17 0.0139(11) 0.0183(12) 0.0396(19) 0.0095(12) -0.0011(11) -0.0001(9)
C18 0.0136(12) 0.0133(10) 0.0319(16) 0.0044(11) 0.0025(10) 0.0011(10)
C19 0.0180(11) 0.0170(11) 0.0198(13) -0.0015(9) 0.0073(10) -0.0066(9)
C20 0.0184(12) 0.0177(11) 0.0251(15) -0.0010(11) 0.0082(10) -0.0008(10)
C21 0.0142(13) 0.0174(10) 0.0258(16) -0.0021(12) 0.0070(11) 0.0013(11)
C22 0.0357(16) 0.0296(14) 0.0212(15) -0.0008(12) -0.0017(12) 0.0092(12)
C23 0.0231(14) 0.0231(14) 0.046(2) 0.0065(13) -0.0082(13) -0.0087(11)
C24 0.0175(12) 0.0220(12) 0.0297(16) 0.0002(11) -0.0065(11) 0.0030(10)
C25 0.039(3) 0.0191(18) 0.044(3) 0.0096(12) -0.001(2) -0.0130(12)
B1 0.0155(12) 0.0124(11) 0.0225(15) 0.0034(10) 0.0030(10) -0.0029(9)

loop_
_atom_type_symbol
_atom_type_description
_atom_type_scat_dispersion_real
_atom_type_scat_dispersion_imag
_atom_type_scat_source
C C 0.0033 0.0016 'International Tables Vol C Tables 4.2.6.8 and 6.1.1.4'
H H 0.0000 0.0000 'International Tables Vol C Tables 4.2.6.8 and 6.1.1.4'
B B 0.0013 0.0007 'International Tables Vol C Tables 4.2.6.8 and 6.1.1.4'
N N 0.0061 0.0033 'International Tables Vol C Tables 4.2.6.8 and 6.1.1.4'
O O 0.0106 0.0060 'International Tables Vol C Tables 4.2.6.8 and 6.1.1.4'
F F 0.0171 0.0103 'International Tables Vol C Tables 4.2.6.8 and 6.1.1.4'
P P 0.1023 0.0942 'International Tables Vol C Tables 4.2.6.8 and 6.1.1.4'
S S 0.1246 0.1234 'International Tables Vol C Tables 4.2.6.8 and 6.1.1.4'
W W -0.8490 6.8722 'International Tables Vol C Tables 4.2.6.8 and 6.1.1.4'

loop_
_geom_angle_atom_site_label_1
_geom_angle_atom_site_label_2
_geom_angle_atom_site_label_3
_geom_angle
N10 W N6 92.43(13)
N10 W N4 90.54(11)
N6 W N4 75.14(10)
N10 W C2 97.18(11)
N6 W C2 122.80(9)
N4 W C2 159.87(10)
N10 W N8 174.42(11)
N6 W N8 86.64(9)
N4 W N8 83.91(10)
C2 W N8 87.94(10)
N10 W C3 103.32(11)
N6 W C3 84.32(9)
N4 W C3 155.72(10)
C2 W C3 38.59(9)
N8 W C3 82.07(9)
N10 W P1 93.51(12)
N6 W P1 154.12(6)
N4 W P1 79.63(8)
C2 W P1 81.35(7)
N8 W P1 85.02(7)
C3 W P1 118.59(7)
O4 S1 O2 115.7(2)
O4 S1 O3 113.7(2)
O2 S1 O3 115.26(18)
O4 S1 C25 103.7(3)
O2 S1 C25 103.4(3)
O3 S1 C25 102.8(2)
C23 P1 C24 100.89(15)
C23 P1 C22 103.72(19)
C24 P1 C22 102.14(16)
C23 P1 W 113.90(13)
C24 P1 W 119.94(11)
C22 P1 W 114.10(13)
C9 N1 N2 112.8(2)
C9 N1 C1 128.3(2)
N2 N1 C1 118.2(2)
C7 N2 N1 104.1(2)
C4 N3 C11 123.7(2)
C4 N3 C12 122.0(3)
C11 N3 C12 114.0(3)
C15 N4 N5 106.9(2)
C15 N4 W 132.1(2)
N5 N4 W 120.7(2)
C13 N5 N4 109.9(3)
C13 N5 B1 126.9(3)
N4 N5 B1 120.3(2)
C18 N6 N7 106.3(2)
C18 N6 W 131.3(2)
N7 N6 W 121.94(17)
C16 N7 N6 109.2(2)
C16 N7 B1 128.7(2)
N6 N7 B1 119.0(2)
C21 N8 N9 105.6(3)
C21 N8 W 134.5(2)
N9 N8 W 119.60(17)
C19 N9 N8 110.1(2)
C19 N9 B1 128.9(2)
N8 N9 B1 120.9(2)
O1 N10 W 174.6(2)
N1 C1 C2 110.1(2)
N1 C1 C6 111.4(2)
C2 C1 C6 114.1(2)
C3 C2 C1 117.9(2)
C3 C2 W 72.73(14)
C1 C2 W 121.54(17)
C4 C3 C2 123.4(2)
C4 C3 W 118.27(17)
C2 C3 W 68.68(14)
N3 C4 C3 122.0(3)
N3 C4 C5 117.8(2)
C3 C4 C5 119.8(2)
C4 C5 C6 116.1(2)
C10 C6 C5 108.7(2)
C10 C6 C1 111.4(2)
C5 C6 C1 114.0(2)
N2 C7 C8 111.8(3)
C7 C8 C9 104.5(3)
N1 C9 C8 106.7(3)
N5 C13 C14 107.9(3)
C13 C14 C15 105.3(3)
N4 C15 C14 109.9(3)
N7 C16 C17 109.9(3)
C16 C17 C18 103.7(3)
N6 C18 C17 110.9(3)
N9 C19 C20 108.7(3)
C19 C20 C21 104.6(3)
N8 C21 C20 111.0(3)
F2 C25 F1 110.4(5)
F2 C25 F3 107.3(4)
F1 C25 F3 105.9(5)
F2 C25 S1 111.5(4)
F1 C25 S1 112.2(3)
F3 C25 S1 109.3(4)
N9 B1 N7 109.2(2)
N9 B1 N5 109.9(2)
N7 B1 N5 105.1(2)

loop_
_geom_bond_atom_site_label_1
_geom_bond_atom_site_label_2
_geom_bond_distance
W N10 1.774(4)
W N6 2.169(3)
W N4 2.195(2)
W C2 2.197(2)
W N8 2.232(3)
W C3 2.252(2)
W P1 2.5286(8)
S1 O4 1.428(3)
S1 O2 1.439(3)
S1 O3 1.442(3)
S1 C25 1.797(5)
P1 C23 1.814(3)
P1 C24 1.815(3)
P1 C22 1.820(4)
F1 C25 1.336(8)
F2 C25 1.311(5)
F3 C25 1.358(7)
O1 N10 1.211(5)
N1 C9 1.336(4)
N1 N2 1.361(3)
N1 C1 1.475(3)
N2 C7 1.343(4)
N3 C4 1.316(4)
N3 C11 1.474(4)
N3 C12 1.476(4)
N4 C15 1.340(4)
N4 N5 1.351(4)
N5 C13 1.348(4)
N5 B1 1.549(5)
N6 C18 1.335(3)
N6 N7 1.369(3)
N7 C16 1.338(4)
N7 B1 1.544(4)
N8 C21 1.347(4)
N8 N9 1.356(3)
N9 C19 1.345(4)
N9 B1 1.538(4)
C1 C2 1.531(4)
C1 C6 1.545(4)
C2 C3 1.471(4)
C3 C4 1.420(3)
C4 C5 1.503(4)
C5 C6 1.535(4)
C6 C10 1.525(4)
C7 C8 1.395(5)
C8 C9 1.396(4)
C13 C14 1.378(5)
C14 C15 1.390(4)
C16 C17 1.375(4)
C17 C18 1.404(4)
C19 C20 1.372(4)
C20 C21 1.386(5)
